data_1559866
loop_
_publ_author_name
'Cai, Wenting'
'Bocarsly, Joshua D.'
'Gomez, Ashley'
'Letona Lee, Rony J.'
'Metta-Maga\~na, Alejandro'
'Seshadri, Ram'
'Echegoyen, Luis'

_publ_section_title
;
 High blocking temperatures for DyScS endohedral fullerene single-molecule
 magnets
;
_journal_issue 48
_journal_name_full 'Chemical Science'
_journal_page_first 13129
_journal_page_last 13136
_journal_paper_doi 10.1039/D0SC05265E
_journal_volume 11
_journal_year 2020
_chemical_formula_sum 'C130 H56 Cl0 Dy N4 Ni O0 S Sc'
_chemical_formula_weight 1972.01
_space_group_crystal_system monoclinic
_space_group_IT_number 14
_space_group_name_Hall '-P 2ybc'
_space_group_name_H-M_alt 'P 1 21/c 1'
_atom_sites_solution_hydrogens geom
_audit_creation_method SHELXL-2018/3
_audit_update_record
;
2020-03-16 deposited with the CCDC.	2020-10-26 downloaded from the CCDC.
;
_cell_angle_alpha 90
_cell_angle_beta 94.394(10)
_cell_angle_gamma 90
_cell_formula_units_Z 4
_cell_length_a 19.994(8)
_cell_length_b 15.029(6)
_cell_length_c 25.360(6)
_cell_measurement_reflns_used 1266
_cell_measurement_temperature 150(2)
_cell_measurement_theta_max 27.84
_cell_measurement_theta_min 9.50
_cell_volume 7598(5)
_computing_cell_refinement 'Bruker SAINT'
_computing_data_collection 'Bruker APEX2'
_computing_data_reduction 'Bruker SAINT'
_computing_publication_material 'SHELXL-2018/3 (Sheldrick, 2018)'
_computing_structure_refinement 'SHELXL-2018/3 (Sheldrick, 2018)'
_computing_structure_solution 'SHELXT 2014/5 (Sheldrick, 2014)'
_diffrn_ambient_temperature 150(2)
_diffrn_measured_fraction_theta_full 0.981
_diffrn_measured_fraction_theta_max 0.886
_diffrn_measurement_device_type 'Bruker APEX-II CCD'
_diffrn_measurement_method '\f and \w scans'
_diffrn_radiation_type MoK\a
_diffrn_radiation_wavelength 0.71073
_diffrn_reflns_av_R_equivalents 0.1476
_diffrn_reflns_av_unetI/netI 0.3808
_diffrn_reflns_Laue_measured_fraction_full 0.981
_diffrn_reflns_Laue_measured_fraction_max 0.886
_diffrn_reflns_limit_h_max 28
_diffrn_reflns_limit_h_min -28
_diffrn_reflns_limit_k_max 21
_diffrn_reflns_limit_k_min -21
_diffrn_reflns_limit_l_max 36
_diffrn_reflns_limit_l_min 0
_diffrn_reflns_number 37653
_diffrn_reflns_point_group_measured_fraction_full 0.981
_diffrn_reflns_point_group_measured_fraction_max 0.886
_diffrn_reflns_theta_full 25.242
_diffrn_reflns_theta_max 31.147
_diffrn_reflns_theta_min 1.912
_diffrn_source 'sealed tube'
_exptl_absorpt_coefficient_mu 1.404
_exptl_absorpt_correction_T_max 0.777
_exptl_absorpt_correction_T_min 0.663
_exptl_absorpt_correction_type multi-scan
_exptl_absorpt_process_details SADABS
_exptl_crystal_colour black
_exptl_crystal_density_diffrn 1.724
_exptl_crystal_density_method 'not measured'
_exptl_crystal_description block
_exptl_crystal_F_000 3980
_exptl_crystal_size_max 0.35
_exptl_crystal_size_mid 0.25
_exptl_crystal_size_min 0.18
_refine_diff_density_max 1.293
_refine_diff_density_min -0.896
_refine_diff_density_rms 0.209
_refine_ls_extinction_coef 0.0107(8)
_refine_ls_extinction_expression Fc^*^=kFc[1+0.001xFc^2^\l^3^/sin(2\q)]^-1/4^
_refine_ls_extinction_method 'SHELXL-2018/3 (Sheldrick 2018)'
_refine_ls_goodness_of_fit_ref 1.488
_refine_ls_hydrogen_treatment constr
_refine_ls_matrix_type full
_refine_ls_number_parameters 1319
_refine_ls_number_reflns 21747
_refine_ls_number_restraints 1538
_refine_ls_restrained_S_all 1.572
_refine_ls_R_factor_all 0.2615
_refine_ls_R_factor_gt 0.1637
_refine_ls_shift/su_max 0.000
_refine_ls_shift/su_mean 0.000
_refine_ls_structure_factor_coef Fsqd
_refine_ls_weighting_details 'w=1/[\s^2^(Fo^2^)+(0.0600P)^2^+15.0000P] where P=(Fo^2^+2Fc^2^)/3'
_refine_ls_weighting_scheme calc
_refine_ls_wR_factor_gt 0.3514
_refine_ls_wR_factor_ref 0.3659
_reflns_Friedel_coverage 0.000
_reflns_number_gt 8740
_reflns_number_total 21747
_reflns_threshold_expression 'I > 2\s(I)'
_cod_data_source_file d0sc05265e2.cif
_cod_data_source_block V00270LE_0m_4a_a
_cod_depositor_comments
;
The following automatic conversions were performed:

data item '_exptl_absorpt_correction_type' value 'Multi-scan' was
changed to 'multi-scan' in accordance with the
/home/data/users/saulius/crontab/automatic-downloads/rss-feeds/RSC/lib/dictionaries/cif_core.dic
dictionary named 'cif_core.dic' version 2.4.2 last updated on
2011-04-26.

Automatic conversion script
Id: cif_fix_values 7556 2019-12-06 15:28:31Z antanas 
;
_cod_original_sg_symbol_H-M 'P 21/c'
_cod_database_code 1559866
_shelx_shelxl_version_number 2018/3
_shelx_space_group_comment
;
The symmetry employed for this shelxl refinement is uniquely defined
by the following loop, which should always be used as a source of
symmetry information in preference to the above space-group names.
They are only intended as comments.
;

loop_
_space_group_symop_operation_xyz
'x, y, z'
'-x, y+1/2, -z+1/2'
'-x, -y, -z'
'x, -y-1/2, z-1/2'

loop_
_atom_site_label
_atom_site_type_symbol
_atom_site_fract_x
_atom_site_fract_y
_atom_site_fract_z
_atom_site_U_iso_or_equiv
_atom_site_adp_type
_atom_site_occupancy
_atom_site_site_symmetry_order
_atom_site_calc_flag
_atom_site_refinement_flags_posn
_atom_site_refinement_flags_adp
_atom_site_refinement_flags_occupancy
_atom_site_disorder_assembly
_atom_site_disorder_group
C1X C 0.7168(7) 0.0072(8) 0.3039(4) 0.055(3) Uani 1 1 d . . . . .
H1X H 0.670748 0.001331 0.292024 0.067 Uiso 1 1 calc R U . . .
C2X C 0.7363(7) 0.0131(8) 0.3587(5) 0.056(3) Uani 1 1 d . . . . .
H2X H 0.703279 0.017389 0.383590 0.067 Uiso 1 1 calc R U . . .
C3X C 0.8028(8) 0.0127(9) 0.3757(5) 0.069(4) Uani 1 1 d . . . . .
H3X H 0.816505 0.011362 0.412391 0.082 Uiso 1 1 calc R U . . .
C4X C 0.8499(8) 0.0141(8) 0.3383(6) 0.077(5) Uani 1 1 d . . . . .
H4X H 0.896252 0.014433 0.349848 0.092 Uiso 1 1 calc R U . . .
C5X C 0.8310(7) 0.0152(8) 0.2844(5) 0.062(4) Uani 1 1 d . . . . .
H5X H 0.863736 0.019320 0.259276 0.074 Uiso 1 1 calc R U . . .
C6X C 0.7646(6) 0.0101(7) 0.2684(4) 0.049(3) Uani 1 1 d . . . . .
H6X H 0.751248 0.008505 0.231663 0.058 Uiso 1 1 calc R U . . .
C7X C 0.9872(11) 0.8987(13) 0.4451(6) 0.125(6) Uani 1 1 d D U . . .
H7X H 0.983463 0.924350 0.410722 0.150 Uiso 1 1 calc R U . . .
C8X C 0.9302(10) 0.8904(13) 0.4749(7) 0.139(6) Uani 1 1 d D U . . .
H8X H 0.888321 0.912716 0.460314 0.167 Uiso 1 1 calc R U . . .
C9X C 0.9331(10) 0.8534(13) 0.5212(7) 0.130(6) Uani 1 1 d D U . . .
H9X H 0.893629 0.831976 0.535564 0.156 Uiso 1 1 calc R U . . .
C10X C 0.9983(11) 0.8456(14) 0.5508(7) 0.156(7) Uani 1 1 d D U . . .
H10X H 1.002932 0.836333 0.587938 0.188 Uiso 1 1 calc R U . . .
C11X C 1.0527(11) 0.8528(17) 0.5209(8) 0.174(7) Uani 1 1 d D U . . .
H11X H 1.096344 0.846185 0.538043 0.208 Uiso 1 1 calc R U . . .
C12X C 1.0469(10) 0.8692(14) 0.4669(7) 0.135(6) Uani 1 1 d D U . . .
H12X H 1.083631 0.859876 0.445953 0.163 Uiso 1 1 calc R U . . .
Ni1 Ni 0.58259(6) 0.50067(6) 0.48199(3) 0.0178(3) Uani 1 1 d . . . A 2
N1 N 0.6574(4) 0.4980(4) 0.5365(2) 0.0217(16) Uani 1 1 d . . . A 2
N2 N 0.5835(4) 0.6299(4) 0.4828(2) 0.0230(17) Uani 1 1 d . . . A 2
N3 N 0.5116(4) 0.5025(4) 0.4241(2) 0.0212(16) Uani 1 1 d . . . A 2
N4 N 0.5851(4) 0.3702(4) 0.4787(2) 0.0261(19) Uani 1 1 d . . . A 2
C1N C 0.5454(5) 0.6886(6) 0.4516(3) 0.029(2) Uani 1 1 d . . . A 2
C2N C 0.5605(5) 0.7810(5) 0.4637(3) 0.030(2) Uani 1 1 d . . . A 2
C3N C 0.5282(6) 0.8597(5) 0.4364(4) 0.044(3) Uani 1 1 d . . . A 2
H3N1 H 0.535800 0.913065 0.458936 0.052 Uiso 1 1 calc R U . A 2
H3N2 H 0.479176 0.849656 0.431082 0.052 Uiso 1 1 calc R U . A 2
C4N C 0.6134(5) 0.7775(6) 0.5024(3) 0.035(3) Uani 1 1 d . . . A 2
C5N C 0.6537(7) 0.8556(6) 0.5269(3) 0.048(3) Uani 1 1 d . . . A 2
H5N1 H 0.626564 0.910576 0.522420 0.058 Uiso 1 1 calc R U . A 2
H5N2 H 0.662725 0.844967 0.565347 0.058 Uiso 1 1 calc R U . A 2
C6N C 0.7185(7) 0.8691(8) 0.5030(4) 0.061(4) Uani 1 1 d . . . A 2
H6N1 H 0.742263 0.919790 0.520007 0.073 Uiso 1 1 calc R U . A 2
H6N2 H 0.746089 0.815454 0.507989 0.073 Uiso 1 1 calc R U . A 2
H6N3 H 0.709917 0.881084 0.465049 0.073 Uiso 1 1 calc R U . A 2
C7N C 0.6265(6) 0.6851(6) 0.5150(3) 0.035(3) Uani 1 1 d . . . A 2
C8N C 0.6744(5) 0.6581(6) 0.5508(3) 0.028(2) Uani 1 1 d . . . A 2
H8N H 0.699009 0.702211 0.570898 0.033 Uiso 1 1 calc R U . A 2
C9N C 0.6905(5) 0.5703(6) 0.5607(3) 0.026(2) Uani 1 1 d . . . A 2
C10N C 0.7470(5) 0.5396(6) 0.5968(3) 0.028(2) Uani 1 1 d . . . A 2
C11N C 0.7958(5) 0.6028(6) 0.6252(3) 0.036(3) Uani 1 1 d . . . A 2
H11A H 0.770742 0.653350 0.639134 0.044 Uiso 1 1 calc R U . A 2
H11B H 0.819332 0.571722 0.655660 0.044 Uiso 1 1 calc R U . A 2
C12N C 0.8465(6) 0.6377(7) 0.5899(4) 0.048(3) Uani 1 1 d . . . A 2
H12A H 0.877149 0.678418 0.609928 0.058 Uiso 1 1 calc R U . A 2
H12B H 0.872065 0.587957 0.576572 0.058 Uiso 1 1 calc R U . A 2
H12C H 0.823484 0.669570 0.560049 0.058 Uiso 1 1 calc R U . A 2
C13N C 0.7448(5) 0.4509(6) 0.5959(3) 0.028(2) Uani 1 1 d . . . A 2
C14N C 0.7942(6) 0.3844(8) 0.6221(4) 0.053(3) Uani 1 1 d . . . A 2
H14A H 0.819434 0.413924 0.652355 0.064 Uiso 1 1 calc R U . A 2
H14B H 0.768576 0.334701 0.636455 0.064 Uiso 1 1 calc R U . A 2
C15N C 0.8430(5) 0.3469(8) 0.5867(4) 0.048(3) Uani 1 1 d . . . A 2
H15A H 0.872756 0.304983 0.606603 0.057 Uiso 1 1 calc R U . A 2
H15B H 0.818712 0.315906 0.557128 0.057 Uiso 1 1 calc R U . A 2
H15C H 0.869667 0.395280 0.573058 0.057 Uiso 1 1 calc R U . A 2
C16N C 0.6900(5) 0.4250(6) 0.5581(3) 0.030(2) Uani 1 1 d . . . A 2
C17N C 0.6745(5) 0.3381(5) 0.5457(3) 0.029(2) Uani 1 1 d . . . A 2
H17N H 0.699097 0.292784 0.564797 0.035 Uiso 1 1 calc R U . A 2
C18N C 0.6258(5) 0.3120(6) 0.5076(3) 0.030(2) Uani 1 1 d . . . A 2
C19N C 0.6134(5) 0.2198(6) 0.4935(3) 0.031(2) Uani 1 1 d . . . A 2
C20N C 0.6484(7) 0.1415(6) 0.5155(4) 0.055(4) Uani 1 1 d . . . A 2
H20A H 0.622211 0.087443 0.505127 0.066 Uiso 1 1 calc R U . A 2
H20B H 0.651949 0.145274 0.554566 0.066 Uiso 1 1 calc R U . A 2
C21N C 0.7218(7) 0.1336(7) 0.4949(5) 0.072(4) Uani 1 1 d . . . A 2
H21A H 0.744170 0.080588 0.510260 0.086 Uiso 1 1 calc R U . A 2
H21B H 0.718232 0.128875 0.456276 0.086 Uiso 1 1 calc R U . A 2
H21C H 0.747938 0.186643 0.505661 0.086 Uiso 1 1 calc R U . A 2
C22N C 0.5620(6) 0.2220(5) 0.4522(3) 0.036(3) Uani 1 1 d . . . A 2
C23N C 0.5295(7) 0.1478(6) 0.4230(3) 0.051(3) Uani 1 1 d . . . A 2
H23A H 0.480491 0.158486 0.418906 0.061 Uiso 1 1 calc R U . A 2
H23B H 0.537277 0.092425 0.443719 0.061 Uiso 1 1 calc R U . A 2
C24N C 0.5560(7) 0.1353(7) 0.3675(4) 0.060(4) Uani 1 1 d . . . A 2
H24A H 0.532880 0.085046 0.349544 0.072 Uiso 1 1 calc R U . A 2
H24B H 0.547552 0.189539 0.346608 0.072 Uiso 1 1 calc R U . A 2
H24C H 0.604336 0.123480 0.371421 0.072 Uiso 1 1 calc R U . A 2
C25N C 0.5457(5) 0.3133(6) 0.4436(3) 0.029(2) Uani 1 1 d . . . A 2
C26N C 0.4967(5) 0.3428(5) 0.4075(3) 0.022(2) Uani 1 1 d . . . A 2
H26N H 0.470846 0.299093 0.388049 0.027 Uiso 1 1 calc R U . A 2
C27N C 0.4813(4) 0.4318(5) 0.3967(3) 0.0197(19) Uani 1 1 d . . . A 2
C28N C 0.4335(5) 0.4605(6) 0.3548(3) 0.025(2) Uani 1 1 d . . . A 2
C29N C 0.3991(5) 0.4020(7) 0.3148(3) 0.035(2) Uani 1 1 d . . . A 2
H29A H 0.357988 0.432134 0.299726 0.042 Uiso 1 1 calc R U . A 2
H29B H 0.385283 0.346802 0.332326 0.042 Uiso 1 1 calc R U . A 2
C30N C 0.4420(5) 0.3774(7) 0.2702(4) 0.048(3) Uani 1 1 d . . . A 2
H30A H 0.416417 0.338591 0.245068 0.057 Uiso 1 1 calc R U . A 2
H30B H 0.455060 0.431588 0.252111 0.057 Uiso 1 1 calc R U . A 2
H30C H 0.482378 0.346185 0.284737 0.057 Uiso 1 1 calc R U . A 2
C31N C 0.4330(5) 0.5518(5) 0.3560(3) 0.024(2) Uani 1 1 d . . . A 2
C32N C 0.3954(5) 0.6137(6) 0.3204(3) 0.032(2) Uani 1 1 d . . . A 2
H32A H 0.378567 0.663760 0.341029 0.039 Uiso 1 1 calc R U . A 2
H32B H 0.356310 0.582822 0.302388 0.039 Uiso 1 1 calc R U . A 2
C33N C 0.4420(6) 0.6506(7) 0.2779(3) 0.052(3) Uani 1 1 d . . . A 2
H33A H 0.416493 0.691958 0.254251 0.062 Uiso 1 1 calc R U . A 2
H33B H 0.480392 0.681739 0.295826 0.062 Uiso 1 1 calc R U . A 2
H33C H 0.458179 0.600959 0.257261 0.062 Uiso 1 1 calc R U . A 2
C34N C 0.4814(5) 0.5757(5) 0.4003(3) 0.021(2) Uani 1 1 d . . . A 2
C35N C 0.4961(5) 0.6638(6) 0.4139(3) 0.029(2) Uani 1 1 d . . . A 2
H35N H 0.470508 0.709369 0.395959 0.035 Uiso 1 1 calc R U . A 2
C36N C 0.5574(7) 0.8764(8) 0.3811(4) 0.062(4) Uani 1 1 d . . . A 2
H36A H 0.535284 0.928296 0.364107 0.074 Uiso 1 1 calc R U . A 2
H36B H 0.605728 0.887310 0.386415 0.074 Uiso 1 1 calc R U . A 2
H36C H 0.549161 0.823964 0.358589 0.074 Uiso 1 1 calc R U . A 2
C1A C 0.8669(7) 0.4747(9) 0.4600(4) 0.077(3) Uani 1 1 d D U . B 1
C2A C 0.9180(7) 0.5387(9) 0.4509(4) 0.078(3) Uani 1 1 d D U . B 1
C3A C 0.9686(7) 0.4944(10) 0.4234(5) 0.083(3) Uani 1 1 d D U . B 1
C4A C 0.9497(8) 0.4040(10) 0.4137(5) 0.088(3) Uani 1 1 d D U . B 1
C5A C 0.8881(8) 0.3889(9) 0.4381(5) 0.087(3) Uani 1 1 d D U . B 1
C6A C 0.9642(8) 0.3658(11) 0.3687(6) 0.089(3) Uani 1 1 d . U . B 1
C7A C 0.9996(7) 0.4051(10) 0.3295(6) 0.089(3) Uani 1 1 d D U . B 1
C8A C 1.0208(6) 0.4976(10) 0.3373(6) 0.088(3) Uani 1 1 d D U . B 1
C9A C 0.9997(8) 0.5389(11) 0.3843(6) 0.083(3) Uani 1 1 d . U . B 1
C10A C 0.9822(6) 0.6318(8) 0.3735(5) 0.073(3) Uani 1 1 d D U . B 1
C11A C 0.9885(6) 0.6716(8) 0.3237(4) 0.069(3) Uani 1 1 d D U . B 1
C12A C 0.6913(8) 0.7164(9) 0.3578(6) 0.108(3) Uani 1 1 d D U . B 1
C13A C 1.0189(7) 0.5368(11) 0.2832(6) 0.098(3) Uani 1 1 d D U . B 1
C14A C 0.9980(7) 0.4711(11) 0.2434(6) 0.089(3) Uani 1 1 d D U . B 1
C15A C 0.9852(7) 0.3912(10) 0.2724(6) 0.084(3) Uani 1 1 d D U . B 1
C16A C 0.9623(7) 0.4889(10) 0.1974(5) 0.089(3) Uani 1 1 d D U . B 1
C17A C 0.9431(8) 0.5780(10) 0.1858(5) 0.087(3) Uani 1 1 d D U . B 1
C18A C 0.9589(7) 0.6429(10) 0.2263(5) 0.084(3) Uani 1 1 d D U . B 1
C19A C 0.9137(7) 0.7127(8) 0.2304(5) 0.084(3) Uani 1 1 d D U . B 1
C20A C 0.8500(8) 0.7080(8) 0.2031(5) 0.082(3) Uani 1 1 d D U . B 1
C21A C 0.8313(9) 0.6418(11) 0.1620(5) 0.086(3) Uani 1 1 d . U . B 1
C22A C 0.8818(8) 0.5770(10) 0.1536(4) 0.086(3) Uani 1 1 d D U . B 1
C23A C 0.8659(7) 0.4831(10) 0.1464(5) 0.099(3) Uani 1 1 d D U . B 1
C24A C 0.9158(7) 0.4261(9) 0.1741(5) 0.088(3) Uani 1 1 d D U . B 1
C25A C 0.8977(7) 0.3486(9) 0.2025(5) 0.085(3) Uani 1 1 d D U . B 1
C26A C 0.9377(8) 0.3338(10) 0.2523(6) 0.084(3) Uani 1 1 d . U . B 1
C27A C 0.9043(7) 0.2781(7) 0.2904(5) 0.082(3) Uani 1 1 d D U . B 1
C28A C 0.9199(7) 0.2937(8) 0.3468(6) 0.085(3) Uani 1 1 d D U . B 1
C29A C 0.8337(7) 0.2486(7) 0.2797(6) 0.085(3) Uani 1 1 d D U . B 1
C30A C 0.6933(7) 0.2834(8) 0.2883(5) 0.079(3) Uani 1 1 d D U . B 1
C31A C 0.8256(8) 0.3207(9) 0.1897(5) 0.091(3) Uani 1 1 d D U . B 1
C32A C 0.7830(7) 0.3721(8) 0.1561(4) 0.076(3) Uani 1 1 d D U . B 1
C33A C 0.8064(7) 0.4597(10) 0.1366(4) 0.095(3) Uani 1 1 d D U . B 1
C34A C 0.7535(8) 0.5276(10) 0.1360(4) 0.087(3) Uani 1 1 d D U . B 1
C35A C 0.7601(9) 0.6154(11) 0.1549(5) 0.086(3) Uani 1 1 d . U . B 1
C36A C 0.6956(7) 0.4822(9) 0.1509(4) 0.081(3) Uani 1 1 d D U . B 1
C37A C 0.7132(7) 0.3898(9) 0.1634(3) 0.070(3) Uani 1 1 d D U . B 1
C38A C 0.6838(6) 0.3460(8) 0.2004(4) 0.061(3) Uani 1 1 d D U . B 1
C39A C 0.7241(7) 0.2808(7) 0.2329(5) 0.070(3) Uani 1 1 d D U . B 1
C40A C 0.7310(9) 0.2686(10) 0.3345(7) 0.092(3) Uani 1 1 d . U . B 1
C41A C 0.6377(6) 0.3514(7) 0.2841(5) 0.065(3) Uani 1 1 d D U . B 1
C42A C 0.6340(6) 0.3884(8) 0.2299(5) 0.067(3) Uani 1 1 d D U . B 1
C43A C 0.6151(6) 0.4729(9) 0.2195(5) 0.070(3) Uani 1 1 d D U . B 1
C44A C 0.6025(6) 0.5326(9) 0.2596(5) 0.074(3) Uani 1 1 d D U . B 1
C45A C 0.6125(7) 0.5056(9) 0.3156(6) 0.070(3) Uani 1 1 d . U . B 1
C46A C 0.6282(7) 0.4126(9) 0.3252(5) 0.069(3) Uani 1 1 d . U . B 1
C47A C 0.6460(7) 0.5207(9) 0.1797(5) 0.079(3) Uani 1 1 d D U . B 1
C48A C 0.6523(7) 0.6078(10) 0.1971(6) 0.090(3) Uani 1 1 d D U . B 1
C49A C 0.7104(9) 0.6551(11) 0.1870(6) 0.088(3) Uani 1 1 d . U . B 1
C50A C 0.6244(7) 0.6130(10) 0.2440(6) 0.089(3) Uani 1 1 d D U . B 1
C51A C 0.6454(7) 0.6762(9) 0.2818(6) 0.095(3) Uani 1 1 d D U . B 1
C52A C 0.6963(8) 0.7381(10) 0.2730(6) 0.099(3) Uani 1 1 d D U . B 1
C53A C 0.7342(9) 0.7287(10) 0.2255(7) 0.090(3) Uani 1 1 d . U . B 1
C54A C 0.8005(7) 0.7503(8) 0.2303(6) 0.083(3) Uani 1 1 d D U . B 1
C55A C 0.7181(6) 0.6116(9) 0.4245(4) 0.084(3) Uani 1 1 d D U . B 1
C56A C 0.7946(9) 0.2674(9) 0.2307(6) 0.088(3) Uani 1 1 d . U . B 1
C57A C 0.8336(8) 0.7612(10) 0.3718(6) 0.093(3) Uani 1 1 d D U . B 1
C58A C 0.9980(7) 0.6202(10) 0.2790(6) 0.085(3) Uani 1 1 d D U . B 1
C59A C 0.9369(6) 0.7442(8) 0.3225(5) 0.084(3) Uani 1 1 d D U . B 1
C60A C 0.9012(7) 0.7424(8) 0.3707(5) 0.080(3) Uani 1 1 d D U . B 1
C61A C 0.9335(7) 0.6735(9) 0.4029(5) 0.072(3) Uani 1 1 d D U . B 1
C62A C 0.8958(8) 0.6285(9) 0.4407(4) 0.070(3) Uani 1 1 d . U . B 1
C63A C 0.8310(7) 0.6516(8) 0.4416(4) 0.069(3) Uani 1 1 d D U . B 1
C64A C 0.7977(8) 0.7215(9) 0.4075(5) 0.088(3) Uani 1 1 d D U . B 1
C65A C 0.7804(7) 0.5842(9) 0.4512(4) 0.073(3) Uani 1 1 d D U . B 1
C66A C 0.7273(7) 0.6918(9) 0.3990(5) 0.094(3) Uani 1 1 d D U . B 1
C67A C 0.9039(7) 0.7656(9) 0.2773(5) 0.100(3) Uani 1 1 d D U . B 1
C68A C 0.6727(7) 0.5464(9) 0.3990(5) 0.074(3) Uani 1 1 d D U . B 1
C69A C 0.6352(7) 0.5743(9) 0.3526(5) 0.080(3) Uani 1 1 d D U . B 1
C70A C 0.6430(7) 0.6614(8) 0.3342(6) 0.097(3) Uani 1 1 d D U . B 1
C71A C 0.6890(7) 0.4571(8) 0.4097(4) 0.072(3) Uani 1 1 d D U . B 1
C72A C 0.7511(7) 0.4286(8) 0.4389(4) 0.069(3) Uani 1 1 d D U . B 1
C73A C 0.8009(8) 0.4968(9) 0.4584(4) 0.069(3) Uani 1 1 d . U . B 1
C74A C 0.7730(7) 0.3404(8) 0.4223(4) 0.078(3) Uani 1 1 d D U . B 1
C75A C 0.7189(7) 0.3101(8) 0.3780(5) 0.080(3) Uani 1 1 d D U . B 1
C76A C 0.6680(7) 0.3859(9) 0.3726(5) 0.078(3) Uani 1 1 d D U . B 1
C77A C 0.7239(8) 0.7642(9) 0.3162(7) 0.104(3) Uani 1 1 d D U . B 1
C78A C 0.8033(7) 0.2454(7) 0.3340(6) 0.086(3) Uani 1 1 d D U . B 1
C79A C 0.8606(8) 0.2730(7) 0.3748(5) 0.081(3) Uani 1 1 d D U . B 1
C80A C 0.8415(9) 0.3247(10) 0.4220(5) 0.086(3) Uani 1 1 d . U . B 1
C81A C 0.8303(7) 0.7819(8) 0.2781(5) 0.089(3) Uani 1 1 d D U . B 1
C82A C 0.7933(8) 0.7824(9) 0.3206(6) 0.093(3) Uani 1 1 d D U . B 1
S1S S 0.7944(3) 0.5168(3) 0.27439(16) 0.0637(19) Uani 0.687(9) 1 d . . P . .
S2S S 0.8419(5) 0.5102(7) 0.3137(4) 0.059(4) Uani 0.313(9) 1 d . . P C .
Sc1 Sc 0.7575(16) 0.4090(18) 0.3186(10) 0.052(5) Uani 0.0168(10) 1 d . U P C 3
Dy1A Dy 0.7575(16) 0.4090(18) 0.3186(10) 0.052(5) Uani 0.0168(10) 1 d . U P C 3
Sc2 Sc 0.81037(18) 0.4013(2) 0.25117(12) 0.0388(11) Uani 0.1200(10) 1 d . U P C 4
Dy2A Dy 0.81037(18) 0.4013(2) 0.25117(12) 0.0388(11) Uani 0.1200(10) 1 d . U P C 4
Sc3 Sc 0.79915(7) 0.41271(7) 0.34522(4) 0.0444(5) Uani 0.3470(11) 1 d . U P C 5
Dy3A Dy 0.79915(7) 0.41271(7) 0.34522(4) 0.0444(5) Uani 0.3470(11) 1 d . U P C 5
Sc4 Sc 0.8700(16) 0.3858(17) 0.3107(9) 0.048(4) Uani 0.0162(9) 1 d . U P C 6
Dy4A Dy 0.8700(16) 0.3858(17) 0.3107(9) 0.048(4) Uani 0.0162(9) 1 d . U P C 6
Dy1 Dy 0.86760(10) 0.63220(11) 0.30273(7) 0.0428(6) Uani 0.2273(11) 1 d . U P C 7
Sc1A Sc 0.86760(10) 0.63220(11) 0.30273(7) 0.0428(6) Uani 0.2273(11) 1 d . U P C 7
Dy2 Dy 0.8485(14) 0.5266(18) 0.3804(11) 0.134(6) Uani 0.0358(12) 1 d . U P C 8
Sc2A Sc 0.8485(14) 0.5266(18) 0.3804(11) 0.134(6) Uani 0.0358(12) 1 d . U P C 8
Dy3 Dy 0.75233(13) 0.60867(14) 0.31769(9) 0.0467(8) Uani 0.1944(12) 1 d . U P C 9
Sc3A Sc 0.75233(13) 0.60867(14) 0.31769(9) 0.0467(8) Uani 0.1944(12) 1 d . U P C 9
Dy4 Dy 0.8025(9) 0.6104(9) 0.3458(6) 0.084(4) Uani 0.0425(12) 1 d . U P C 10
Sc4A Sc 0.8025(9) 0.6104(9) 0.3458(6) 0.084(4) Uani 0.0425(12) 1 d . . P C 10

loop_
_atom_site_aniso_label
_atom_site_aniso_U_11
_atom_site_aniso_U_22
_atom_site_aniso_U_33
_atom_site_aniso_U_23
_atom_site_aniso_U_13
_atom_site_aniso_U_12
C1X 0.037(8) 0.078(8) 0.050(6) 0.005(6) -0.005(6) 0.014(7)
C2X 0.044(9) 0.067(8) 0.055(7) 0.001(6) 0.002(6) 0.008(7)
C3X 0.058(11) 0.106(11) 0.043(6) 0.000(7) 0.008(7) -0.002(9)
C4X 0.074(11) 0.074(9) 0.075(9) -0.014(7) -0.044(9) -0.002(8)
C5X 0.059(10) 0.060(8) 0.062(7) 0.007(6) -0.024(7) -0.001(7)
C6X 0.042(8) 0.059(7) 0.045(6) 0.007(5) 0.004(6) -0.001(6)
C7X 0.185(17) 0.140(12) 0.052(8) -0.008(9) 0.012(10) -0.043(13)
C8X 0.195(16) 0.131(12) 0.088(10) -0.022(10) -0.007(11) -0.009(12)
C9X 0.185(15) 0.120(11) 0.090(10) 0.003(10) 0.047(11) 0.011(12)
C10X 0.194(17) 0.157(12) 0.125(12) 0.069(11) 0.055(12) 0.080(13)
C11X 0.200(17) 0.185(14) 0.142(13) 0.076(12) 0.058(12) 0.022(13)
C12X 0.179(16) 0.151(13) 0.082(10) 0.035(10) 0.048(11) -0.019(12)
Ni1 0.0232(7) 0.0189(5) 0.0110(4) 0.0008(4) -0.0011(4) 0.0012(5)
N1 0.016(4) 0.031(4) 0.016(3) -0.003(3) -0.005(3) 0.000(4)
N2 0.025(5) 0.021(3) 0.023(3) 0.000(3) -0.001(3) -0.001(3)
N3 0.031(5) 0.028(3) 0.005(2) -0.001(3) -0.001(3) -0.010(4)
N4 0.048(6) 0.013(3) 0.016(3) 0.007(3) -0.003(3) 0.004(3)
C1N 0.043(7) 0.030(5) 0.013(3) 0.003(3) 0.004(4) 0.005(5)
C2N 0.053(7) 0.028(4) 0.008(3) 0.000(3) -0.001(4) -0.014(5)
C3N 0.069(9) 0.014(4) 0.047(6) -0.004(4) -0.005(6) -0.001(5)
C4N 0.053(8) 0.027(5) 0.021(4) 0.007(3) -0.009(5) -0.016(5)
C5N 0.094(11) 0.032(5) 0.016(4) 0.005(4) -0.020(5) -0.017(6)
C6N 0.087(11) 0.054(7) 0.037(6) -0.001(5) -0.019(7) -0.034(7)
C7N 0.048(8) 0.031(5) 0.025(4) -0.004(4) 0.000(5) -0.009(5)
C8N 0.027(6) 0.035(5) 0.020(4) -0.003(3) -0.006(4) -0.010(4)
C9N 0.017(6) 0.043(5) 0.019(4) -0.001(4) 0.005(4) -0.007(4)
C10N 0.016(6) 0.045(5) 0.021(4) -0.005(4) -0.002(4) -0.002(5)
C11N 0.048(8) 0.033(5) 0.027(4) -0.005(4) -0.009(5) 0.002(5)
C12N 0.055(9) 0.060(7) 0.028(5) -0.009(5) -0.009(5) -0.009(6)
C13N 0.028(7) 0.044(5) 0.012(3) 0.006(4) -0.004(4) 0.000(5)
C14N 0.064(9) 0.070(7) 0.024(4) 0.003(5) -0.008(5) 0.030(7)
C15N 0.028(7) 0.067(7) 0.049(6) 0.018(5) 0.004(5) 0.020(6)
C16N 0.029(7) 0.039(5) 0.022(4) 0.007(4) 0.007(4) 0.005(5)
C17N 0.047(7) 0.027(4) 0.013(3) 0.007(3) 0.003(4) 0.011(4)
C18N 0.021(6) 0.046(6) 0.020(4) 0.012(4) -0.010(4) -0.010(5)
C19N 0.043(7) 0.041(5) 0.010(3) 0.010(3) 0.001(4) 0.019(5)
C20N 0.108(12) 0.035(5) 0.023(4) 0.011(4) 0.013(6) 0.017(6)
C21N 0.121(14) 0.025(5) 0.068(8) 0.000(5) 0.003(8) 0.037(7)
C22N 0.075(9) 0.024(4) 0.009(3) 0.000(3) 0.009(4) 0.006(5)
C23N 0.102(11) 0.018(5) 0.032(5) 0.009(4) 0.009(6) -0.013(5)
C24N 0.111(12) 0.041(6) 0.028(5) -0.014(4) 0.002(6) 0.015(7)
C25N 0.036(7) 0.031(5) 0.025(4) -0.008(4) 0.022(4) -0.012(5)
C26N 0.020(6) 0.028(4) 0.018(4) 0.003(3) -0.004(4) -0.004(4)
C27N 0.009(5) 0.027(4) 0.023(4) 0.003(3) 0.003(4) -0.006(4)
C28N 0.028(6) 0.032(5) 0.016(4) 0.000(3) 0.002(4) -0.006(4)
C29N 0.034(7) 0.048(6) 0.022(4) -0.005(4) 0.001(4) -0.007(5)
C30N 0.038(8) 0.072(7) 0.034(5) -0.024(5) 0.002(5) -0.027(6)
C31N 0.026(6) 0.028(4) 0.018(4) 0.006(3) -0.007(4) 0.002(4)
C32N 0.033(7) 0.039(5) 0.024(4) 0.001(4) -0.002(4) 0.004(5)
C33N 0.066(9) 0.068(7) 0.021(4) 0.019(5) 0.001(5) 0.041(6)
C34N 0.025(6) 0.023(4) 0.016(3) 0.005(3) 0.003(4) -0.012(4)
C35N 0.037(7) 0.028(5) 0.021(4) 0.011(3) 0.005(4) 0.011(4)
C36N 0.091(11) 0.059(7) 0.038(6) 0.014(5) 0.020(6) 0.017(7)
C1A 0.097(7) 0.099(6) 0.033(4) 0.017(5) -0.017(5) -0.017(6)
C2A 0.089(6) 0.097(6) 0.043(5) 0.009(5) -0.021(5) -0.012(6)
C3A 0.077(6) 0.104(6) 0.062(5) 0.018(5) -0.027(5) 0.003(6)
C4A 0.092(6) 0.100(6) 0.067(5) 0.032(5) -0.030(5) 0.024(6)
C5A 0.103(7) 0.097(6) 0.057(5) 0.037(5) -0.023(5) 0.006(6)
C6A 0.081(6) 0.093(6) 0.088(6) 0.021(5) -0.024(6) 0.036(5)
C7A 0.056(6) 0.108(6) 0.100(6) -0.001(6) -0.013(5) 0.023(6)
C8A 0.048(6) 0.117(6) 0.096(6) 0.000(6) -0.008(5) 0.007(6)
C9A 0.058(6) 0.109(6) 0.078(6) 0.005(6) -0.014(5) -0.002(6)
C10A 0.061(6) 0.090(6) 0.067(5) -0.006(5) -0.008(5) -0.020(5)
C11A 0.057(6) 0.079(6) 0.072(5) -0.006(5) 0.010(5) -0.025(5)
C12A 0.098(7) 0.100(6) 0.129(7) -0.045(6) 0.033(6) 0.015(6)
C13A 0.056(6) 0.124(7) 0.116(6) -0.010(6) 0.016(6) -0.016(6)
C14A 0.053(6) 0.120(6) 0.099(6) -0.024(6) 0.028(5) 0.002(6)
C15A 0.054(6) 0.100(6) 0.097(6) -0.025(6) 0.011(5) 0.028(5)
C16A 0.075(6) 0.123(6) 0.077(6) -0.007(6) 0.062(5) -0.006(6)
C17A 0.081(6) 0.116(6) 0.073(5) 0.011(5) 0.059(5) -0.022(6)
C18A 0.069(6) 0.105(6) 0.081(6) 0.019(5) 0.032(5) -0.036(5)
C19A 0.087(7) 0.091(6) 0.075(6) 0.022(5) 0.023(6) -0.035(6)
C20A 0.084(7) 0.084(6) 0.079(6) 0.053(5) 0.011(5) -0.019(6)
C21A 0.094(7) 0.116(6) 0.049(5) 0.043(5) 0.008(5) -0.019(6)
C22A 0.096(7) 0.121(6) 0.045(5) 0.022(5) 0.042(5) -0.022(6)
C23A 0.104(7) 0.144(7) 0.052(5) -0.005(6) 0.031(6) -0.013(6)
C24A 0.088(7) 0.123(7) 0.059(5) -0.024(5) 0.046(5) 0.010(6)
C25A 0.087(6) 0.101(6) 0.071(5) -0.052(5) 0.031(5) 0.017(6)
C26A 0.072(6) 0.085(6) 0.096(6) -0.029(5) 0.012(5) 0.036(5)
C27A 0.086(6) 0.058(5) 0.101(6) -0.008(5) -0.007(6) 0.034(5)
C28A 0.090(7) 0.068(5) 0.094(6) 0.015(5) -0.016(6) 0.030(5)
C29A 0.102(7) 0.037(5) 0.110(6) -0.009(5) -0.037(6) 0.016(5)
C30A 0.082(6) 0.061(5) 0.089(6) 0.002(5) -0.014(5) -0.039(5)
C31A 0.106(7) 0.095(6) 0.073(5) -0.049(5) 0.025(5) 0.004(6)
C32A 0.097(6) 0.096(6) 0.033(4) -0.035(4) 0.005(5) -0.009(6)
C33A 0.108(7) 0.139(7) 0.038(4) -0.011(5) 0.013(5) -0.020(6)
C34A 0.101(7) 0.131(7) 0.026(4) 0.020(5) -0.014(5) -0.008(6)
C35A 0.091(7) 0.116(6) 0.049(5) 0.047(5) -0.010(5) -0.004(6)
C36A 0.087(6) 0.115(6) 0.037(4) 0.016(5) -0.024(5) -0.002(6)
C37A 0.080(6) 0.100(6) 0.029(4) -0.020(4) -0.006(5) -0.005(6)
C38A 0.057(6) 0.078(5) 0.045(5) -0.019(4) -0.011(5) -0.020(5)
C39A 0.072(6) 0.050(5) 0.085(5) -0.032(5) -0.004(5) -0.022(5)
C40A 0.100(7) 0.072(5) 0.104(6) 0.010(5) 0.004(6) -0.034(6)
C41A 0.058(6) 0.066(5) 0.070(5) -0.019(5) -0.004(5) -0.034(5)
C42A 0.054(6) 0.080(6) 0.063(5) -0.011(5) -0.019(5) -0.014(5)
C43A 0.051(6) 0.088(6) 0.066(5) -0.003(5) -0.023(5) 0.000(5)
C44A 0.046(6) 0.084(6) 0.087(6) -0.007(5) -0.017(5) 0.001(5)
C45A 0.046(5) 0.078(5) 0.086(5) -0.024(5) 0.008(5) -0.012(5)
C46A 0.053(6) 0.082(5) 0.072(5) -0.016(5) 0.008(5) -0.043(5)
C47A 0.066(6) 0.098(6) 0.067(5) 0.023(5) -0.034(5) 0.005(6)
C48A 0.069(6) 0.101(6) 0.096(6) 0.032(6) -0.026(6) 0.011(6)
C49A 0.081(7) 0.094(6) 0.086(6) 0.049(5) -0.026(6) 0.002(6)
C50A 0.060(6) 0.094(6) 0.108(6) 0.005(6) -0.018(6) 0.016(6)
C51A 0.066(6) 0.090(6) 0.130(7) -0.011(6) 0.007(6) 0.028(5)
C52A 0.085(7) 0.080(6) 0.130(7) 0.006(6) -0.002(6) 0.031(6)
C53A 0.086(7) 0.074(6) 0.108(6) 0.031(5) -0.014(6) 0.015(6)
C54A 0.092(7) 0.054(5) 0.101(6) 0.034(5) -0.001(6) -0.001(5)
C55A 0.088(6) 0.109(6) 0.061(5) -0.048(5) 0.040(5) -0.010(6)
C56A 0.107(7) 0.057(5) 0.099(6) -0.030(5) -0.003(6) -0.004(6)
C57A 0.112(7) 0.069(5) 0.098(6) -0.041(5) 0.004(6) -0.011(6)
C58A 0.056(6) 0.099(6) 0.105(6) 0.005(6) 0.029(5) -0.030(6)
C59A 0.091(6) 0.076(6) 0.085(6) -0.005(5) 0.008(6) -0.028(5)
C60A 0.090(6) 0.072(5) 0.078(5) -0.028(5) 0.007(6) -0.031(6)
C61A 0.074(6) 0.081(6) 0.061(5) -0.014(5) -0.004(5) -0.023(5)
C62A 0.084(6) 0.082(6) 0.040(4) -0.008(4) -0.009(5) -0.020(6)
C63A 0.084(6) 0.084(6) 0.042(4) -0.029(4) 0.020(5) -0.023(5)
C64A 0.104(7) 0.078(6) 0.084(6) -0.042(5) 0.028(6) -0.014(6)
C65A 0.087(6) 0.096(6) 0.038(4) -0.037(5) 0.014(5) -0.017(6)
C66A 0.100(7) 0.098(6) 0.088(6) -0.051(5) 0.036(6) 0.012(6)
C67A 0.101(7) 0.086(6) 0.113(6) 0.008(6) 0.013(6) -0.029(6)
C68A 0.069(6) 0.099(6) 0.060(5) -0.033(5) 0.037(5) -0.022(5)
C69A 0.061(6) 0.091(6) 0.091(6) -0.038(5) 0.024(5) -0.006(5)
C70A 0.071(6) 0.095(6) 0.128(6) -0.036(6) 0.023(6) 0.018(6)
C71A 0.078(6) 0.099(6) 0.043(4) -0.015(5) 0.031(5) -0.042(5)
C72A 0.086(6) 0.089(6) 0.034(4) 0.005(4) 0.021(5) -0.029(5)
C73A 0.087(6) 0.097(6) 0.025(4) -0.004(4) 0.011(5) -0.034(6)
C74A 0.103(7) 0.077(5) 0.056(5) 0.025(5) 0.013(5) -0.030(6)
C75A 0.104(6) 0.075(6) 0.067(5) 0.016(5) 0.032(5) -0.045(5)
C76A 0.077(6) 0.090(6) 0.068(5) 0.000(5) 0.024(5) -0.051(5)
C77A 0.104(7) 0.080(6) 0.129(7) -0.022(6) 0.020(6) 0.026(6)
C78A 0.095(7) 0.037(5) 0.122(6) 0.023(5) -0.011(6) 0.004(5)
C79A 0.110(7) 0.040(5) 0.091(6) 0.036(5) -0.006(6) 0.021(5)
C80A 0.117(7) 0.074(5) 0.067(5) 0.041(5) -0.001(6) -0.006(6)
C81A 0.095(7) 0.053(5) 0.119(6) 0.011(5) 0.001(6) 0.004(5)
C82A 0.109(7) 0.056(5) 0.113(6) -0.021(5) -0.006(6) 0.005(6)
S1S 0.063(4) 0.087(4) 0.040(2) -0.005(2) -0.006(2) 0.005(3)
S2S 0.040(7) 0.082(8) 0.057(6) -0.005(5) 0.008(5) -0.010(6)
Sc1 0.056(9) 0.055(8) 0.043(8) -0.012(7) -0.017(8) -0.017(8)
Dy1A 0.056(9) 0.055(8) 0.043(8) -0.012(7) -0.017(8) -0.017(8)
Sc2 0.044(3) 0.0356(17) 0.0362(16) -0.0155(13) 0.0012(15) 0.0030(16)
Dy2A 0.044(3) 0.0356(17) 0.0362(16) -0.0155(13) 0.0012(15) 0.0030(16)
Sc3 0.0615(11) 0.0396(6) 0.0313(6) 0.0137(5) -0.0019(6) -0.0125(6)
Dy3A 0.0615(11) 0.0396(6) 0.0313(6) 0.0137(5) -0.0019(6) -0.0125(6)
Sc4 0.061(7) 0.042(6) 0.041(6) -0.007(6) 0.004(6) -0.006(6)
Dy4A 0.061(7) 0.042(6) 0.041(6) -0.007(6) 0.004(6) -0.006(6)
Dy1 0.0439(15) 0.0426(10) 0.0422(10) 0.0038(8) 0.0065(9) -0.0115(9)
Sc1A 0.0439(15) 0.0426(10) 0.0422(10) 0.0038(8) 0.0065(9) -0.0115(9)
Dy2 0.131(11) 0.136(10) 0.134(11) 0.001(10) -0.001(10) 0.029(10)
Sc2A 0.131(11) 0.136(10) 0.134(11) 0.001(10) -0.001(10) 0.029(10)
Dy3 0.050(2) 0.0398(12) 0.0507(13) -0.0103(9) 0.0068(12) 0.0134(11)
Sc3A 0.050(2) 0.0398(12) 0.0507(13) -0.0103(9) 0.0068(12) 0.0134(11)
Dy4 0.087(8) 0.079(6) 0.083(7) 0.004(6) -0.014(6) 0.023(6)
Sc4A 0.087(8) 0.079(6) 0.083(7) 0.004(6) -0.014(6) 0.023(6)

loop_
_atom_type_symbol
_atom_type_description
_atom_type_scat_dispersion_real
_atom_type_scat_dispersion_imag
_atom_type_scat_source
C C 0.0033 0.0016 'International Tables Vol C Tables 4.2.6.8 and 6.1.1.4'
Cl Cl 0.1484 0.1585 'International Tables Vol C Tables 4.2.6.8 and 6.1.1.4'
Dy Dy -0.1892 4.4098 'International Tables Vol C Tables 4.2.6.8 and 6.1.1.4'
N N 0.0061 0.0033 'International Tables Vol C Tables 4.2.6.8 and 6.1.1.4'
Ni Ni 0.3393 1.1124 'International Tables Vol C Tables 4.2.6.8 and 6.1.1.4'
O O 0.0106 0.0060 'International Tables Vol C Tables 4.2.6.8 and 6.1.1.4'
S S 0.1246 0.1234 'International Tables Vol C Tables 4.2.6.8 and 6.1.1.4'
Sc Sc 0.2519 0.3716 'International Tables Vol C Tables 4.2.6.8 and 6.1.1.4'
H H 0.0000 0.0000 'International Tables Vol C Tables 4.2.6.8 and 6.1.1.4'

loop_
_geom_angle_atom_site_label_1
_geom_angle_atom_site_label_2
_geom_angle_atom_site_label_3
_geom_angle
_geom_angle_site_symmetry_1
_geom_angle_site_symmetry_3
_geom_angle_publ_flag
C6X C1X C2X 119.4(12) . . ?
C6X C1X H1X 120.3 . . ?
C2X C1X H1X 120.3 . . ?
C3X C2X C1X 119.9(12) . . ?
C3X C2X H2X 120.1 . . ?
C1X C2X H2X 120.1 . . ?
C4X C3X C2X 118.7(12) . . ?
C4X C3X H3X 120.6 . . ?
C2X C3X H3X 120.6 . . ?
C3X C4X C5X 121.6(14) . . ?
C3X C4X H4X 119.2 . . ?
C5X C4X H4X 119.2 . . ?
C6X C5X C4X 118.6(15) . . ?
C6X C5X H5X 120.7 . . ?
C4X C5X H5X 120.7 . . ?
C1X C6X C5X 121.5(11) . . ?
C1X C6X H6X 119.2 . . ?
C5X C6X H6X 119.2 . . ?
C12X C7X C8X 118.1(14) . . ?
C12X C7X H7X 120.9 . . ?
C8X C7X H7X 120.9 . . ?
C9X C8X C7X 122.6(16) . . ?
C9X C8X H8X 118.7 . . ?
C7X C8X H8X 118.7 . . ?
C8X C9X C10X 118.4(16) . . ?
C8X C9X H9X 120.8 . . ?
C10X C9X H9X 120.8 . . ?
C11X C10X C9X 115.1(14) . . ?
C11X C10X H10X 122.5 . . ?
C9X C10X H10X 122.5 . . ?
C10X C11X C12X 123.2(16) . . ?
C10X C11X H11X 118.4 . . ?
C12X C11X H11X 118.4 . . ?
C7X C12X C11X 117.9(15) . . ?
C7X C12X H12X 121.0 . . ?
C11X C12X H12X 121.0 . . ?
N2 Ni1 N1 90.4(3) . . ?
N2 Ni1 N3 90.0(3) . . ?
N1 Ni1 N3 176.5(3) . . ?
N2 Ni1 N4 177.2(3) . . ?
N1 Ni1 N4 89.4(3) . . ?
N3 Ni1 N4 90.1(3) . . ?
C16N N1 C9N 104.7(7) . . ?
C16N N1 Ni1 127.9(6) . . ?
C9N N1 Ni1 127.5(6) . . ?
C1N N2 C7N 104.0(7) . . ?
C1N N2 Ni1 129.1(6) . . ?
C7N N2 Ni1 126.9(6) . . ?
C34N N3 C27N 103.5(6) . . ?
C34N N3 Ni1 127.5(5) . . ?
C27N N3 Ni1 129.0(5) . . ?
C18N N4 C25N 103.3(7) . . ?
C18N N4 Ni1 129.1(6) . . ?
C25N N4 Ni1 127.6(6) . . ?
C35N C1N N2 124.3(8) . . ?
C35N C1N C2N 122.4(8) . . ?
N2 C1N C2N 113.2(7) . . ?
C4N C2N C1N 104.4(8) . . ?
C4N C2N C3N 129.6(8) . . ?
C1N C2N C3N 125.8(8) . . ?
C2N C3N C36N 111.2(9) . . ?
C2N C3N H3N1 109.4 . . ?
C36N C3N H3N1 109.4 . . ?
C2N C3N H3N2 109.4 . . ?
C36N C3N H3N2 109.4 . . ?
H3N1 C3N H3N2 108.0 . . ?
C2N C4N C7N 107.9(8) . . ?
C2N C4N C5N 127.4(8) . . ?
C7N C4N C5N 124.6(8) . . ?
C6N C5N C4N 112.8(9) . . ?
C6N C5N H5N1 109.0 . . ?
C4N C5N H5N1 109.0 . . ?
C6N C5N H5N2 109.0 . . ?
C4N C5N H5N2 109.0 . . ?
H5N1 C5N H5N2 107.8 . . ?
C5N C6N H6N1 109.5 . . ?
C5N C6N H6N2 109.5 . . ?
H6N1 C6N H6N2 109.5 . . ?
C5N C6N H6N3 109.5 . . ?
H6N1 C6N H6N3 109.5 . . ?
H6N2 C6N H6N3 109.5 . . ?
C8N C7N N2 126.2(8) . . ?
C8N C7N C4N 123.5(8) . . ?
N2 C7N C4N 110.3(8) . . ?
C7N C8N C9N 124.2(8) . . ?
C7N C8N H8N 117.9 . . ?
C9N C8N H8N 117.9 . . ?
C8N C9N N1 124.9(8) . . ?
C8N C9N C10N 124.8(8) . . ?
N1 C9N C10N 110.3(7) . . ?
C13N C10N C9N 106.2(8) . . ?
C13N C10N C11N 131.1(9) . . ?
C9N C10N C11N 122.6(8) . . ?
C12N C11N C10N 112.2(7) . . ?
C12N C11N H11A 109.2 . . ?
C10N C11N H11A 109.2 . . ?
C12N C11N H11B 109.2 . . ?
C10N C11N H11B 109.2 . . ?
H11A C11N H11B 107.9 . . ?
C11N C12N H12A 109.5 . . ?
C11N C12N H12B 109.5 . . ?
H12A C12N H12B 109.5 . . ?
C11N C12N H12C 109.5 . . ?
H12A C12N H12C 109.5 . . ?
H12B C12N H12C 109.5 . . ?
C10N C13N C16N 107.5(8) . . ?
C10N C13N C14N 129.0(9) . . ?
C16N C13N C14N 122.9(8) . . ?
C15N C14N C13N 114.8(8) . . ?
C15N C14N H14A 108.6 . . ?
C13N C14N H14A 108.6 . . ?
C15N C14N H14B 108.6 . . ?
C13N C14N H14B 108.6 . . ?
H14A C14N H14B 107.6 . . ?
C14N C15N H15A 109.5 . . ?
C14N C15N H15B 109.5 . . ?
H15A C15N H15B 109.5 . . ?
C14N C15N H15C 109.5 . . ?
H15A C15N H15C 109.5 . . ?
H15B C15N H15C 109.5 . . ?
N1 C16N C17N 125.3(8) . . ?
N1 C16N C13N 111.2(8) . . ?
C17N C16N C13N 123.5(8) . . ?
C18N C17N C16N 124.6(8) . . ?
C18N C17N H17N 117.7 . . ?
C16N C17N H17N 117.7 . . ?
N4 C18N C17N 123.7(8) . . ?
N4 C18N C19N 113.2(7) . . ?
C17N C18N C19N 123.0(8) . . ?
C22N C19N C18N 105.2(7) . . ?
C22N C19N C20N 127.2(9) . . ?
C18N C19N C20N 127.5(9) . . ?
C19N C20N C21N 111.1(8) . . ?
C19N C20N H20A 109.4 . . ?
C21N C20N H20A 109.4 . . ?
C19N C20N H20B 109.4 . . ?
C21N C20N H20B 109.4 . . ?
H20A C20N H20B 108.0 . . ?
C20N C21N H21A 109.5 . . ?
C20N C21N H21B 109.5 . . ?
H21A C21N H21B 109.5 . . ?
C20N C21N H21C 109.5 . . ?
H21A C21N H21C 109.5 . . ?
H21B C21N H21C 109.5 . . ?
C19N C22N C25N 106.4(8) . . ?
C19N C22N C23N 128.8(8) . . ?
C25N C22N C23N 124.7(9) . . ?
C22N C23N C24N 112.4(9) . . ?
C22N C23N H23A 109.1 . . ?
C24N C23N H23A 109.1 . . ?
C22N C23N H23B 109.1 . . ?
C24N C23N H23B 109.1 . . ?
H23A C23N H23B 107.9 . . ?
C23N C24N H24A 109.5 . . ?
C23N C24N H24B 109.5 . . ?
H24A C24N H24B 109.5 . . ?
C23N C24N H24C 109.5 . . ?
H24A C24N H24C 109.5 . . ?
H24B C24N H24C 109.5 . . ?
C26N C25N C22N 124.2(8) . . ?
C26N C25N N4 123.9(8) . . ?
C22N C25N N4 111.9(8) . . ?
C25N C26N C27N 125.5(8) . . ?
C25N C26N H26N 117.2 . . ?
C27N C26N H26N 117.2 . . ?
N3 C27N C26N 123.8(7) . . ?
N3 C27N C28N 112.3(7) . . ?
C26N C27N C28N 123.9(7) . . ?
C31N C28N C27N 106.9(7) . . ?
C31N C28N C29N 127.4(8) . . ?
C27N C28N C29N 125.2(8) . . ?
C28N C29N C30N 113.4(8) . . ?
C28N C29N H29A 108.9 . . ?
C30N C29N H29A 108.9 . . ?
C28N C29N H29B 108.9 . . ?
C30N C29N H29B 108.9 . . ?
H29A C29N H29B 107.7 . . ?
C29N C30N H30A 109.5 . . ?
C29N C30N H30B 109.5 . . ?
H30A C30N H30B 109.5 . . ?
C29N C30N H30C 109.5 . . ?
H30A C30N H30C 109.5 . . ?
H30B C30N H30C 109.5 . . ?
C28N C31N C34N 104.7(7) . . ?
C28N C31N C32N 128.9(8) . . ?
C34N C31N C32N 126.4(7) . . ?
C31N C32N C33N 110.0(8) . . ?
C31N C32N H32A 109.7 . . ?
C33N C32N H32A 109.7 . . ?
C31N C32N H32B 109.7 . . ?
C33N C32N H32B 109.7 . . ?
H32A C32N H32B 108.2 . . ?
C32N C33N H33A 109.5 . . ?
C32N C33N H33B 109.5 . . ?
H33A C33N H33B 109.5 . . ?
C32N C33N H33C 109.5 . . ?
H33A C33N H33C 109.5 . . ?
H33B C33N H33C 109.5 . . ?
N3 C34N C35N 125.1(7) . . ?
N3 C34N C31N 112.5(6) . . ?
C35N C34N C31N 122.3(7) . . ?
C1N C35N C34N 123.9(8) . . ?
C1N C35N H35N 118.1 . . ?
C34N C35N H35N 118.1 . . ?
C3N C36N H36A 109.5 . . ?
C3N C36N H36B 109.5 . . ?
H36A C36N H36B 109.5 . . ?
C3N C36N H36C 109.5 . . ?
H36A C36N H36C 109.5 . . ?
H36B C36N H36C 109.5 . . ?
C73A C1A C2A 122.3(13) . . ?
C73A C1A C5A 120.6(12) . . ?
C2A C1A C5A 107.2(11) . . ?
C3A C2A C1A 107.7(11) . . ?
C3A C2A C62A 124.6(12) . . ?
C1A C2A C62A 116.3(13) . . ?
C9A C3A C4A 117.6(13) . . ?
C9A C3A C2A 119.8(13) . . ?
C4A C3A C2A 109.9(11) . . ?
C6A C4A C3A 119.3(15) . . ?
C6A C4A C5A 123.5(15) . . ?
C3A C4A C5A 107.4(11) . . ?
C80A C5A C4A 124.2(15) . . ?
C80A C5A C1A 120.9(15) . . ?
C4A C5A C1A 107.7(11) . . ?
C4A C6A C7A 125.7(17) . . ?
C4A C6A C28A 118.4(17) . . ?
C7A C6A C28A 111.3(14) . . ?
C6A C7A C8A 117.6(13) . . ?
C6A C7A C15A 124.7(14) . . ?
C8A C7A C15A 107.6(11) . . ?
C9A C8A C7A 115.0(13) . . ?
C9A C8A C13A 127.2(13) . . ?
C7A C8A C13A 105.3(10) . . ?
C3A C9A C8A 124.3(15) . . ?
C3A C9A C10A 118.8(15) . . ?
C8A C9A C10A 109.9(13) . . ?
C11A C10A C61A 113.3(11) . . ?
C11A C10A C9A 122.4(12) . . ?
C61A C10A C9A 119.3(12) . . ?
C58A C11A C10A 121.3(11) . . ?
C58A C11A C59A 121.4(10) . . ?
C10A C11A C59A 102.6(9) . . ?
C66A C12A C70A 121.0(13) . . ?
C66A C12A C77A 118.4(15) . . ?
C70A C12A C77A 108.6(11) . . ?
C58A C13A C14A 121.2(14) . . ?
C58A C13A C8A 115.6(13) . . ?
C14A C13A C8A 110.9(11) . . ?
C16A C14A C15A 120.2(14) . . ?
C16A C14A C13A 124.9(15) . . ?
C15A C14A C13A 105.4(11) . . ?
C26A C15A C14A 119.1(14) . . ?
C26A C15A C7A 122.7(14) . . ?
C14A C15A C7A 110.8(11) . . ?
C14A C16A C24A 121.0(14) . . ?
C14A C16A C17A 118.9(14) . . ?
C24A C16A C17A 112.5(12) . . ?
C22A C17A C16A 108.5(11) . . ?
C22A C17A C18A 123.6(14) . . ?
C16A C17A C18A 117.0(13) . . ?
C19A C18A C17A 117.2(13) . . ?
C19A C18A C58A 113.1(11) . . ?
C17A C18A C58A 122.9(13) . . ?
C18A C19A C20A 119.6(12) . . ?
C18A C19A C67A 126.9(11) . . ?
C20A C19A C67A 104.9(11) . . ?
C19A C20A C54A 112.5(11) . . ?
C19A C20A C21A 123.8(14) . . ?
C54A C20A C21A 120.4(14) . . ?
C22A C21A C35A 119.0(16) . . ?
C22A C21A C20A 115.0(14) . . ?
C35A C21A C20A 117.4(15) . . ?
C17A C22A C21A 119.6(13) . . ?
C17A C22A C23A 104.7(11) . . ?
C21A C22A C23A 121.9(13) . . ?
C33A C23A C24A 122.6(13) . . ?
C33A C23A C22A 119.7(14) . . ?
C24A C23A C22A 112.1(11) . . ?
C16A C24A C25A 121.0(12) . . ?
C16A C24A C23A 102.3(10) . . ?
C25A C24A C23A 122.2(11) . . ?
C24A C25A C26A 114.6(13) . . ?
C24A C25A C31A 113.1(11) . . ?
C26A C25A C31A 126.3(14) . . ?
C15A C26A C25A 123.4(16) . . ?
C15A C26A C27A 117.1(14) . . ?
C25A C26A C27A 114.0(14) . . ?
C28A C27A C26A 118.5(12) . . ?
C28A C27A C29A 110.8(11) . . ?
C26A C27A C29A 121.4(12) . . ?
C27A C28A C79A 108.8(11) . . ?
C27A C28A C6A 124.2(13) . . ?
C79A C28A C6A 117.2(13) . . ?
C56A C29A C27A 122.9(14) . . ?
C56A C29A C78A 123.2(14) . . ?
C27A C29A C78A 106.2(10) . . ?
C40A C30A C41A 121.8(13) . . ?
C40A C30A C39A 122.2(14) . . ?
C41A C30A C39A 106.9(9) . . ?
C32A C31A C56A 117.3(14) . . ?
C32A C31A C25A 120.3(12) . . ?
C56A C31A C25A 116.3(13) . . ?
C31A C32A C37A 125.0(11) . . ?
C31A C32A C33A 120.0(11) . . ?
C37A C32A C33A 102.2(10) . . ?
C23A C33A C34A 118.8(14) . . ?
C23A C33A C32A 120.0(13) . . ?
C34A C33A C32A 111.8(10) . . ?
C35A C34A C36A 114.7(14) . . ?
C35A C34A C33A 126.8(14) . . ?
C36A C34A C33A 105.4(11) . . ?
C34A C35A C21A 111.0(16) . . ?
C34A C35A C49A 121.5(15) . . ?
C21A C35A C49A 120.9(16) . . ?
C47A C36A C34A 124.4(13) . . ?
C47A C36A C37A 116.5(12) . . ?
C34A C36A C37A 109.1(11) . . ?
C38A C37A C32A 119.1(12) . . ?
C38A C37A C36A 121.0(12) . . ?
C32A C37A C36A 111.4(10) . . ?
C37A C38A C42A 120.8(12) . . ?
C37A C38A C39A 118.2(12) . . ?
C42A C38A C39A 111.9(9) . . ?
C56A C39A C38A 124.7(12) . . ?
C56A C39A C30A 119.4(12) . . ?
C38A C39A C30A 104.2(9) . . ?
C75A C40A C30A 121.5(17) . . ?
C75A C40A C78A 111.2(15) . . ?
C30A C40A C78A 120.4(16) . . ?
C46A C41A C42A 116.2(11) . . ?
C46A C41A C30A 122.0(11) . . ?
C42A C41A C30A 107.7(10) . . ?
C43A C42A C38A 120.7(12) . . ?
C43A C42A C41A 122.1(11) . . ?
C38A C42A C41A 109.3(10) . . ?
C42A C43A C44A 121.8(11) . . ?
C42A C43A C47A 119.2(13) . . ?
C44A C43A C47A 107.8(11) . . ?
C50A C44A C43A 106.3(11) . . ?
C50A C44A C45A 120.2(11) . . ?
C43A C44A C45A 120.5(11) . . ?
C69A C45A C46A 121.7(13) . . ?
C69A C45A C44A 116.3(12) . . ?
C46A C45A C44A 116.0(12) . . ?
C41A C46A C76A 109.6(13) . . ?
C41A C46A C45A 122.8(12) . . ?
C76A C46A C45A 120.4(12) . . ?
C48A C47A C36A 120.4(14) . . ?
C48A C47A C43A 106.7(11) . . ?
C36A C47A C43A 121.8(12) . . ?
C50A C48A C47A 107.4(11) . . ?
C50A C48A C49A 122.3(15) . . ?
C47A C48A C49A 118.6(15) . . ?
C48A C49A C35A 120.3(16) . . ?
C48A C49A C53A 118.2(17) . . ?
C35A C49A C53A 117.4(15) . . ?
C44A C50A C48A 111.7(12) . . ?
C44A C50A C51A 119.7(14) . . ?
C48A C50A C51A 121.4(15) . . ?
C70A C51A C50A 122.2(15) . . ?
C70A C51A C52A 110.1(12) . . ?
C50A C51A C52A 121.7(15) . . ?
C77A C52A C51A 110.2(13) . . ?
C77A C52A C53A 121.5(16) . . ?
C51A C52A C53A 119.2(15) . . ?
C54A C53A C52A 117.5(16) . . ?
C54A C53A C49A 118.9(16) . . ?
C52A C53A C49A 115.8(15) . . ?
C53A C54A C81A 120.5(15) . . ?
C53A C54A C20A 124.6(15) . . ?
C81A C54A C20A 108.2(11) . . ?
C66A C55A C65A 109.2(11) . . ?
C66A C55A C68A 118.7(11) . . ?
C65A C55A C68A 120.4(11) . . ?
C39A C56A C29A 117.8(15) . . ?
C39A C56A C31A 114.7(14) . . ?
C29A C56A C31A 118.7(15) . . ?
C64A C57A C60A 119.9(15) . . ?
C64A C57A C82A 113.4(14) . . ?
C60A C57A C82A 118.9(12) . . ?
C13A C58A C11A 121.4(14) . . ?
C13A C58A C18A 114.6(13) . . ?
C11A C58A C18A 119.5(12) . . ?
C67A C59A C60A 119.2(11) . . ?
C67A C59A C11A 119.5(10) . . ?
C60A C59A C11A 110.3(9) . . ?
C57A C60A C61A 122.1(13) . . ?
C57A C60A C59A 123.7(11) . . ?
C61A C60A C59A 105.1(10) . . ?
C10A C61A C62A 124.1(12) . . ?
C10A C61A C60A 108.4(10) . . ?
C62A C61A C60A 118.9(13) . . ?
C63A C62A C61A 116.5(13) . . ?
C63A C62A C2A 121.7(14) . . ?
C61A C62A C2A 113.1(14) . . ?
C62A C63A C65A 120.2(12) . . ?
C62A C63A C64A 124.2(12) . . ?
C65A C63A C64A 107.5(10) . . ?
C57A C64A C63A 118.1(14) . . ?
C57A C64A C66A 126.2(14) . . ?
C63A C64A C66A 104.6(10) . . ?
C73A C65A C55A 125.1(12) . . ?
C73A C65A C63A 118.4(12) . . ?
C55A C65A C63A 108.0(10) . . ?
C12A C66A C55A 123.1(13) . . ?
C12A C66A C64A 120.2(15) . . ?
C55A C66A C64A 110.7(11) . . ?
C59A C67A C19A 119.2(11) . . ?
C59A C67A C81A 117.1(11) . . ?
C19A C67A C81A 107.2(10) . . ?
C71A C68A C69A 123.1(11) . . ?
C71A C68A C55A 115.7(12) . . ?
C69A C68A C55A 116.4(11) . . ?
C70A C69A C68A 119.3(11) . . ?
C70A C69A C45A 119.2(13) . . ?
C68A C69A C45A 116.8(12) . . ?
C51A C70A C12A 104.6(12) . . ?
C51A C70A C69A 119.6(12) . . ?
C12A C70A C69A 120.7(12) . . ?
C68A C71A C76A 121.7(11) . . ?
C68A C71A C72A 123.6(11) . . ?
C76A C71A C72A 107.6(10) . . ?
C71A C72A C74A 112.3(9) . . ?
C71A C72A C73A 119.2(11) . . ?
C74A C72A C73A 120.7(12) . . ?
C1A C73A C65A 120.9(13) . . ?
C1A C73A C72A 117.8(14) . . ?
C65A C73A C72A 115.2(13) . . ?
C80A C74A C72A 118.1(12) . . ?
C80A C74A C75A 125.0(13) . . ?
C72A C74A C75A 105.3(10) . . ?
C40A C75A C76A 116.5(13) . . ?
C40A C75A C74A 125.5(14) . . ?
C76A C75A C74A 105.4(9) . . ?
C46A C76A C71A 116.3(12) . . ?
C46A C76A C75A 127.0(12) . . ?
C71A C76A C75A 109.4(10) . . ?
C52A C77A C82A 119.7(16) . . ?
C52A C77A C12A 106.5(12) . . ?
C82A C77A C12A 121.8(15) . . ?
C40A C78A C29A 116.6(13) . . ?
C40A C78A C79A 127.2(13) . . ?
C29A C78A C79A 105.4(10) . . ?
C28A C79A C80A 122.9(13) . . ?
C28A C79A C78A 108.7(10) . . ?
C80A C79A C78A 116.9(13) . . ?
C5A C80A C74A 121.5(15) . . ?
C5A C80A C79A 113.0(15) . . ?
C74A C80A C79A 113.8(14) . . ?
C82A C81A C54A 118.2(13) . . ?
C82A C81A C67A 127.7(12) . . ?
C54A C81A C67A 106.7(11) . . ?
C81A C82A C77A 122.1(15) . . ?
C81A C82A C57A 113.3(12) . . ?
C77A C82A C57A 118.9(15) . . ?
S2S S1S Sc2 92.2(6) . . ?
S2S S1S Dy3 86.9(5) . . ?
S2S S1S Sc1 78.7(9) . . ?
S2S S1S Dy4 56.5(6) . . ?
S2S S1S Dy1 55.3(5) . . ?
S2S S1S Sc3 53.0(5) . . ?
S1S S2S Dy2 137.0(12) . . ?
S1S S2S Sc3 93.1(6) . . ?
S1S S2S Dy4 88.1(8) . . ?
S1S S2S Dy1 90.2(6) . . ?
S1S S2S Sc4 103.5(10) . . ?
S1S Sc1 S2S 34.7(5) . . ?
S1S Sc2 S2S 34.6(3) . . ?
S2S Sc3 S1S 33.8(3) . . ?
S2S Sc4 S1S 29.7(5) . . ?
S2S Dy1 S1S 34.4(3) . . ?
S2S Dy2 S1S 18.7(6) . . ?
S1S Dy3 S2S 34.6(3) . . ?
S2S Dy4 S1S 35.4(4) . . ?

loop_
_geom_bond_atom_site_label_1
_geom_bond_atom_site_label_2
_geom_bond_distance
_geom_bond_site_symmetry_2
_geom_bond_publ_flag
C1X C6X 1.363(17) . ?
C1X C2X 1.418(16) . ?
C1X H1X 0.9500 . ?
C2X C3X 1.365(17) . ?
C2X H2X 0.9500 . ?
C3X C4X 1.39(2) . ?
C3X H3X 0.9500 . ?
C4X C5X 1.391(17) . ?
C4X H4X 0.9500 . ?
C5X C6X 1.360(17) . ?
C5X H5X 0.9500 . ?
C6X H6X 0.9500 . ?
C7X C12X 1.351(19) . ?
C7X C8X 1.42(2) . ?
C7X H7X 0.9500 . ?
C8X C9X 1.297(18) . ?
C8X H8X 0.9500 . ?
C9X C10X 1.46(2) . ?
C9X H9X 0.9500 . ?
C10X C11X 1.38(2) . ?
C10X H10X 0.9500 . ?
C11X C12X 1.387(19) . ?
C11X H11X 0.9500 . ?
C12X H12X 0.9500 . ?
Ni1 N2 1.943(6) . ?
Ni1 N1 1.958(6) . ?
Ni1 N3 1.962(6) . ?
Ni1 N4 1.964(6) . ?
N1 C16N 1.370(11) . ?
N1 C9N 1.389(10) . ?
N2 C1N 1.376(10) . ?
N2 C7N 1.408(11) . ?
N3 C34N 1.372(10) . ?
N3 C27N 1.385(10) . ?
N4 C18N 1.369(11) . ?
N4 C25N 1.427(11) . ?
C1N C35N 1.371(12) . ?
C1N C2N 1.449(11) . ?
C2N C4N 1.387(12) . ?
C2N C3N 1.493(12) . ?
C3N C36N 1.579(14) . ?
C3N H3N1 0.9900 . ?
C3N H3N2 0.9900 . ?
C4N C7N 1.444(12) . ?
C4N C5N 1.529(13) . ?
C5N C6N 1.487(17) . ?
C5N H5N1 0.9900 . ?
C5N H5N2 0.9900 . ?
C6N H6N1 0.9800 . ?
C6N H6N2 0.9800 . ?
C6N H6N3 0.9800 . ?
C7N C8N 1.333(13) . ?
C8N C9N 1.377(12) . ?
C8N H8N 0.9500 . ?
C9N C10N 1.473(12) . ?
C10N C13N 1.335(12) . ?
C10N C11N 1.505(13) . ?
C11N C12N 1.499(14) . ?
C11N H11A 0.9900 . ?
C11N H11B 0.9900 . ?
C12N H12A 0.9800 . ?
C12N H12B 0.9800 . ?
C12N H12C 0.9800 . ?
C13N C16N 1.452(12) . ?
C13N C14N 1.522(13) . ?
C14N C15N 1.486(14) . ?
C14N H14A 0.9900 . ?
C14N H14B 0.9900 . ?
C15N H15A 0.9800 . ?
C15N H15B 0.9800 . ?
C15N H15C 0.9800 . ?
C16N C17N 1.373(12) . ?
C17N C18N 1.375(12) . ?
C17N H17N 0.9500 . ?
C18N C19N 1.449(13) . ?
C19N C22N 1.410(13) . ?
C19N C20N 1.458(13) . ?
C20N C21N 1.599(18) . ?
C20N H20A 0.9900 . ?
C20N H20B 0.9900 . ?
C21N H21A 0.9800 . ?
C21N H21B 0.9800 . ?
C21N H21C 0.9800 . ?
C22N C25N 1.423(12) . ?
C22N C23N 1.463(13) . ?
C23N C24N 1.553(14) . ?
C23N H23A 0.9900 . ?
C23N H23B 0.9900 . ?
C24N H24A 0.9800 . ?
C24N H24B 0.9800 . ?
C24N H24C 0.9800 . ?
C25N C26N 1.362(12) . ?
C26N C27N 1.395(11) . ?
C26N H26N 0.9500 . ?
C27N C28N 1.438(11) . ?
C28N C31N 1.371(11) . ?
C28N C29N 1.473(11) . ?
C29N C30N 1.517(13) . ?
C29N H29A 0.9900 . ?
C29N H29B 0.9900 . ?
C30N H30A 0.9800 . ?
C30N H30B 0.9800 . ?
C30N H30C 0.9800 . ?
C31N C34N 1.470(11) . ?
C31N C32N 1.463(11) . ?
C32N C33N 1.579(14) . ?
C32N H32A 0.9900 . ?
C32N H32B 0.9900 . ?
C33N H33A 0.9800 . ?
C33N H33B 0.9800 . ?
C33N H33C 0.9800 . ?
C34N C35N 1.394(11) . ?
C35N H35N 0.9500 . ?
C36N H36A 0.9800 . ?
C36N H36B 0.9800 . ?
C36N H36C 0.9800 . ?
C1A C73A 1.357(19) . ?
C1A C2A 1.434(17) . ?
C1A C5A 1.478(17) . ?
C2A C3A 1.435(18) . ?
C2A C62A 1.438(18) . ?
C3A C9A 1.38(2) . ?
C3A C4A 1.426(17) . ?
C4A C6A 1.33(2) . ?
C4A C5A 1.439(17) . ?
C5A C80A 1.382(19) . ?
C6A C7A 1.39(2) . ?
C6A C28A 1.48(2) . ?
C7A C8A 1.463(17) . ?
C7A C15A 1.470(17) . ?
C8A C9A 1.43(2) . ?
C8A C13A 1.493(18) . ?
C9A C10A 1.461(19) . ?
C10A C11A 1.411(15) . ?
C10A C61A 1.417(16) . ?
C11A C58A 1.397(15) . ?
C11A C59A 1.500(15) . ?
C12A C66A 1.277(15) . ?
C12A C70A 1.374(17) . ?
C12A C77A 1.468(18) . ?
C13A C58A 1.323(19) . ?
C13A C14A 1.450(18) . ?
C14A C16A 1.348(19) . ?
C14A C15A 1.442(18) . ?
C15A C26A 1.35(2) . ?
C16A C24A 1.420(16) . ?
C16A C17A 1.418(17) . ?
C17A C22A 1.420(17) . ?
C17A C18A 1.434(18) . ?
C18A C19A 1.394(16) . ?
C18A C58A 1.534(16) . ?
C19A C20A 1.403(16) . ?
C19A C67A 1.455(16) . ?
C20A C54A 1.401(17) . ?
C20A C21A 1.47(2) . ?
C21A C22A 1.43(2) . ?
C21A C35A 1.48(2) . ?
C22A C23A 1.454(17) . ?
C23A C33A 1.247(15) . ?
C23A C24A 1.455(16) . ?
C24A C25A 1.429(16) . ?
C25A C26A 1.461(19) . ?
C25A C31A 1.512(17) . ?
C26A C27A 1.48(2) . ?
C27A C28A 1.459(16) . ?
C27A C29A 1.485(17) . ?
C28A C79A 1.461(17) . ?
C29A C56A 1.443(19) . ?
C29A C78A 1.548(18) . ?
C30A C40A 1.363(19) . ?
C30A C41A 1.508(16) . ?
C30A C39A 1.578(17) . ?
C31A C32A 1.392(15) . ?
C31A C56A 1.49(2) . ?
C32A C37A 1.447(15) . ?
C32A C33A 1.494(16) . ?
C33A C34A 1.469(17) . ?
C34A C35A 1.41(2) . ?
C34A C36A 1.419(17) . ?
C35A C49A 1.46(2) . ?
C36A C47A 1.401(19) . ?
C36A C37A 1.463(16) . ?
C37A C38A 1.320(15) . ?
C38A C42A 1.439(15) . ?
C38A C39A 1.479(15) . ?
C39A C56A 1.43(2) . ?
C40A C75A 1.31(2) . ?
C40A C78A 1.49(2) . ?
C41A C46A 1.415(16) . ?
C41A C42A 1.478(15) . ?
C42A C43A 1.346(16) . ?
C43A C44A 1.393(16) . ?
C43A C47A 1.418(17) . ?
C44A C50A 1.354(17) . ?
C44A C45A 1.476(19) . ?
C45A C69A 1.444(17) . ?
C45A C46A 1.449(18) . ?
C46A C76A 1.447(18) . ?
C47A C48A 1.384(17) . ?
C48A C50A 1.355(17) . ?
C48A C49A 1.40(2) . ?
C49A C53A 1.53(2) . ?
C50A C51A 1.392(18) . ?
C51A C70A 1.352(17) . ?
C51A C52A 1.408(18) . ?
C52A C77A 1.252(17) . ?
C52A C53A 1.48(2) . ?
C53A C54A 1.36(2) . ?
C54A C81A 1.392(16) . ?
C55A C66A 1.387(16) . ?
C55A C65A 1.432(16) . ?
C55A C68A 1.453(15) . ?
C57A C64A 1.338(19) . ?
C57A C60A 1.383(16) . ?
C57A C82A 1.509(17) . ?
C59A C67A 1.318(14) . ?
C59A C60A 1.462(15) . ?
C60A C61A 1.441(15) . ?
C61A C62A 1.435(18) . ?
C62A C63A 1.343(18) . ?
C63A C65A 1.465(16) . ?
C63A C64A 1.486(17) . ?
C64A C66A 1.476(17) . ?
C65A C73A 1.385(18) . ?
C67A C81A 1.494(16) . ?
C68A C71A 1.402(18) . ?
C68A C69A 1.410(16) . ?
C69A C70A 1.403(15) . ?
C71A C76A 1.464(15) . ?
C71A C72A 1.462(16) . ?
C72A C74A 1.468(16) . ?
C72A C73A 1.487(17) . ?
C74A C80A 1.39(2) . ?
C74A C75A 1.566(17) . ?
C75A C76A 1.528(17) . ?
C77A C82A 1.41(2) . ?
C78A C79A 1.541(17) . ?
C79A C80A 1.50(2) . ?
C81A C82A 1.352(17) . ?
S1S S2S 1.326(11) . ?
S1S Sc2 1.868(6) . ?
S1S Dy3 1.990(5) . ?
S1S Sc1 2.13(3) . ?
S1S Dy4 2.290(16) . ?
S1S Dy1 2.346(5) . ?
S1S Sc3 2.378(5) . ?
S2S Dy2 1.70(3) . ?
S2S Sc3 1.904(11) . ?
S2S Dy4 1.911(18) . ?
S2S Dy1 1.929(11) . ?
S2S Sc4 1.96(3) . ?
